data_4505950
loop_
_publ_author_name
'Davies, Kate'
'Bourne, Susan A.'
'Oliver, Clive L.'

_publ_section_title
;
 Solvent- and Vapor-Mediated Solid-State Transformations in
 1,3,5-Benzenetricarboxylate Metal--Organic Frameworks
;
_journal_issue 4
_journal_name_full 'Crystal Growth &amp; Design'
_journal_page_first 1999
_journal_paper_doi 10.1021/cg201707e
_journal_volume 12
_journal_year 2012
_chemical_formula_sum 'C9 H15 Gd O12'
_chemical_formula_weight 472.46
_chemical_name_systematic
; 
 ? 
;
_space_group_IT_number 9
_symmetry_cell_setting monoclinic
_symmetry_space_group_name_Hall 'C -2yc'
_symmetry_space_group_name_H-M 'C 1 c 1'
_atom_sites_solution_hydrogens geom
_atom_sites_solution_primary direct
_atom_sites_solution_secondary difmap
_audit_creation_method SHELXL-97
_cell_angle_alpha 90.00
_cell_angle_beta 118.9720(10)
_cell_angle_gamma 90.00
_cell_formula_units_Z 4
_cell_length_a 11.3160(3)
_cell_length_b 17.8157(5)
_cell_length_c 7.1635(2)
_cell_measurement_reflns_used 1292
_cell_measurement_temperature 173(2)
_cell_measurement_theta_max 26.02
_cell_measurement_theta_min 1.00
_cell_volume 1263.45(6)
_computing_structure_refinement 'SHELXL-97 (Sheldrick, 1997)'
_computing_structure_solution 'SHELXS-97 (Sheldrick, 1990)'
_diffrn_ambient_temperature 173(2)
_diffrn_measured_fraction_theta_full 0.998
_diffrn_measured_fraction_theta_max 0.998
_diffrn_radiation_monochromator graphite
_diffrn_radiation_source 'fine-focus sealed tube'
_diffrn_radiation_type MoK\a
_diffrn_radiation_wavelength 0.71073
_diffrn_reflns_av_R_equivalents 0.0822
_diffrn_reflns_av_sigmaI/netI 0.0451
_diffrn_reflns_limit_h_max 13
_diffrn_reflns_limit_h_min -13
_diffrn_reflns_limit_k_max 21
_diffrn_reflns_limit_k_min -21
_diffrn_reflns_limit_l_max 8
_diffrn_reflns_limit_l_min -8
_diffrn_reflns_number 18562
_diffrn_reflns_theta_full 26.02
_diffrn_reflns_theta_max 26.02
_diffrn_reflns_theta_min 3.10
_exptl_absorpt_coefficient_mu 5.320
_exptl_absorpt_correction_T_max 0.6183
_exptl_absorpt_correction_T_min 0.1425
_exptl_absorpt_correction_type empirical
_exptl_absorpt_process_details sadabs
_exptl_crystal_colour colourless
_exptl_crystal_density_diffrn 2.484
_exptl_crystal_density_method 'not measured'
_exptl_crystal_description 'thin needles'
_exptl_crystal_F_000 916
_exptl_crystal_size_max 0.60
_exptl_crystal_size_mid 0.15
_exptl_crystal_size_min 0.10
_refine_diff_density_max 1.219
_refine_diff_density_min -1.079
_refine_diff_density_rms 0.131
_refine_ls_abs_structure_details 'Flack H D (1983), Acta Cryst. A39, 876-881'
_refine_ls_abs_structure_Flack 0.006(15)
_refine_ls_extinction_method none
_refine_ls_goodness_of_fit_ref 1.076
_refine_ls_hydrogen_treatment mixed
_refine_ls_matrix_type full
_refine_ls_number_parameters 242
_refine_ls_number_reflns 2482
_refine_ls_number_restraints 21
_refine_ls_restrained_S_all 1.072
_refine_ls_R_factor_all 0.0263
_refine_ls_R_factor_gt 0.0243
_refine_ls_shift/su_max 0.001
_refine_ls_shift/su_mean 0.000
_refine_ls_structure_factor_coef Fsqd
_refine_ls_weighting_details 'calc w=1/[\s^2^(Fo^2^)+(0.0218P)^2^+1.3098P] where P=(Fo^2^+2Fc^2^)/3'
_refine_ls_weighting_scheme calc
_refine_ls_wR_factor_gt 0.0544
_refine_ls_wR_factor_ref 0.0558
_reflns_number_gt 2357
_reflns_number_total 2482
_reflns_threshold_expression >2sigma(I)
_cod_data_source_file cg201707e_si_002.cif
_cod_data_source_block 4
_cod_depositor_comments
;
The following automatic conversions were performed:

'_symmetry_cell_setting' value 'Monoclinic' changed to 'monoclinic'
according to /home/saulius/struct/CIF-dictionaries/cif_core.dic
dictionary named 'cif_core.dic' version 2.4.1 from 2010-06-29.

Automatic conversion script
Id: cif_fix_values 1715 2011-07-08 13:25:40Z adriana 
;
_cod_original_sg_symbol_H-M Cc
_cod_database_code 4505950

loop_
_symmetry_equiv_pos_as_xyz
'x, y, z'
'x, -y, z+1/2'
'x+1/2, y+1/2, z'
'x+1/2, -y+1/2, z+1/2'

loop_
_atom_site_label
_atom_site_type_symbol
_atom_site_fract_x
_atom_site_fract_y
_atom_site_fract_z
_atom_site_U_iso_or_equiv
_atom_site_adp_type
_atom_site_occupancy
_atom_site_symmetry_multiplicity
_atom_site_calc_flag
_atom_site_refinement_flags
Gd1 Gd 0.82654(6) 0.167964(9) 0.49820(7) 0.00843(8) Uani 1 1 d .
O12 O 0.9969(4) 0.1797(2) 0.8772(6) 0.0153(9) Uani 1 1 d D
H12B H 0.9978 0.1403 0.9422 0.018 Uiso 1 1 calc RD
O10 O 0.7805(4) 0.0702(2) 0.7042(6) 0.0132(8) Uani 1 1 d D
O11 O 0.7251(4) 0.2397(2) 0.6869(7) 0.0146(8) Uani 1 1 d D
O6 O 0.5834(4) 0.1472(2) 0.3462(6) 0.0136(8) Uani 1 1 d .
O5 O 0.4220(4) 0.2091(2) 0.0690(6) 0.0142(8) Uani 1 1 d .
C1 C 0.4622(6) -0.1335(3) 0.1547(9) 0.0091(11) Uani 1 1 d .
C7 C 0.3959(7) 0.0760(5) 0.0865(11) 0.0078(17) Uani 1 1 d .
O2 O 0.3914(4) -0.1918(2) 0.0812(6) 0.0150(8) Uani 1 1 d .
C8 C 0.4732(6) 0.1501(3) 0.1756(9) 0.0093(11) Uani 1 1 d .
O1 O 0.5872(4) -0.1339(2) 0.2838(6) 0.0134(8) Uani 1 1 d .
C4 C 0.1939(8) 0.0104(4) -0.1605(12) 0.0070(17) Uani 1 1 d .
O3 O -0.0066(4) -0.0537(2) -0.4065(6) 0.0146(8) Uani 1 1 d .
O4 O -0.0103(4) 0.0714(2) -0.4107(6) 0.0138(8) Uani 1 1 d .
C5 C 0.0480(5) 0.0098(3) -0.3389(8) 0.0104(11) Uani 1 1 d .
C2 C 0.3937(7) -0.0584(5) 0.0796(10) 0.0073(18) Uani 1 1 d .
C9 C 0.4613(10) 0.0085(4) 0.1660(15) 0.0113(18) Uani 1 1 d .
H9 H 0.5519 0.0078 0.2790 0.014 Uiso 1 1 calc R
O7 O 0.7465(4) 0.0859(2) 0.1900(6) 0.0161(9) Uani 1 1 d D
C6 C 0.2617(8) 0.0793(5) -0.0786(12) 0.0111(17) Uani 1 1 d .
H6 H 0.2180 0.1260 -0.1332 0.013 Uiso 1 1 calc R
C3 C 0.2609(8) -0.0571(5) -0.0805(12) 0.0112(18) Uani 1 1 d .
H3 H 0.2146 -0.1031 -0.1367 0.013 Uiso 1 1 calc R
O8 O 0.7067(4) 0.2468(2) 0.1882(6) 0.0129(8) Uani 1 1 d D
O9 O 0.9768(4) 0.1855(3) 0.3353(7) 0.0157(9) Uani 1 1 d D
H9A H 0.952(7) 0.224(2) 0.257(8) 0.02(2) Uiso 1 1 d D
H11B H 0.690(7) 0.205(3) 0.726(9) 0.02(2) Uiso 1 1 d D
H8A H 0.743(5) 0.280(3) 0.147(9) 0.03(2) Uiso 1 1 d D
H8B H 0.6241(19) 0.246(3) 0.093(8) 0.03(2) Uiso 1 1 d D
H7A H 0.744(7) 0.0388(7) 0.168(7) 0.07(3) Uiso 1 1 d D
H10B H 0.716(4) 0.089(3) 0.717(8) 0.022(18) Uiso 1 1 d D
H7B H 0.685(5) 0.1001(16) 0.069(4) 0.027 Uiso 1 1 d D
H11A H 0.778(7) 0.263(4) 0.801(5) 0.06(3) Uiso 1 1 d D
H9B H 0.984(10) 0.151(3) 0.259(9) 0.06(3) Uiso 1 1 d D
H10A H 0.840(4) 0.059(4) 0.831(3) 0.03(2) Uiso 1 1 d D
H12A H 1.066(4) 0.205(2) 0.963(4) 0.035 Uiso 1 1 d D

loop_
_atom_site_aniso_label
_atom_site_aniso_U_11
_atom_site_aniso_U_22
_atom_site_aniso_U_33
_atom_site_aniso_U_23
_atom_site_aniso_U_13
_atom_site_aniso_U_12
Gd1 0.00748(12) 0.00654(12) 0.00843(12) 0.00018(17) 0.00162(9) 0.00004(18)
O12 0.013(2) 0.0115(19) 0.012(2) -0.0004(15) -0.0021(18) -0.0047(15)
O10 0.009(2) 0.0139(19) 0.013(2) 0.0040(16) 0.0025(18) 0.0003(16)
O11 0.014(2) 0.013(2) 0.017(2) -0.0030(17) 0.0080(19) -0.0050(17)
O6 0.011(2) 0.0145(18) 0.011(2) -0.0002(16) 0.0024(17) -0.0021(16)
O5 0.016(2) 0.0058(18) 0.016(2) 0.0014(16) 0.0038(17) 0.0032(16)
C1 0.015(3) 0.006(2) 0.008(3) 0.004(2) 0.007(2) 0.005(2)
C7 0.008(4) 0.012(4) 0.004(4) 0.002(3) 0.003(3) -0.005(3)
O2 0.015(2) 0.0090(18) 0.016(2) 0.0000(16) 0.0035(18) -0.0024(16)
C8 0.005(3) 0.012(2) 0.010(3) -0.001(2) 0.004(2) -0.001(2)
O1 0.009(2) 0.014(2) 0.013(2) 0.0009(16) 0.0015(17) 0.0062(16)
C4 0.005(4) 0.010(4) 0.003(4) 0.002(3) -0.001(4) 0.000(3)
O3 0.011(2) 0.0129(19) 0.015(2) -0.0041(16) 0.0026(17) -0.0011(16)
O4 0.0084(19) 0.0120(19) 0.016(2) 0.0015(16) 0.0021(16) 0.0037(16)
C5 0.011(3) 0.012(3) 0.009(2) 0.000(2) 0.006(2) 0.001(2)
C2 0.003(4) 0.014(5) 0.006(4) 0.005(3) 0.002(4) 0.004(3)
C9 0.009(5) 0.014(4) 0.013(5) 0.003(3) 0.007(4) -0.002(3)
O7 0.020(2) 0.011(2) 0.009(2) -0.0027(16) 0.0003(18) -0.0001(17)
C6 0.013(4) 0.013(4) 0.013(4) -0.002(3) 0.010(4) -0.005(3)
C3 0.019(5) 0.002(4) 0.014(5) 0.000(3) 0.010(4) -0.002(3)
O8 0.009(2) 0.0120(19) 0.0105(19) 0.0064(16) -0.0009(17) 0.0010(16)
O9 0.021(2) 0.013(2) 0.016(2) 0.0029(19) 0.010(2) 0.0042(18)

loop_
_atom_type_symbol
_atom_type_description
_atom_type_scat_dispersion_real
_atom_type_scat_dispersion_imag
_atom_type_scat_source
C C 0.0033 0.0016 'International Tables Vol C Tables 4.2.6.8 and 6.1.1.4'
H H 0.0000 0.0000 'International Tables Vol C Tables 4.2.6.8 and 6.1.1.4'
O O 0.0106 0.0060 'International Tables Vol C Tables 4.2.6.8 and 6.1.1.4'
Gd Gd -0.1653 3.9035 'International Tables Vol C Tables 4.2.6.8 and 6.1.1.4'

loop_
_geom_angle_atom_site_label_1
_geom_angle_atom_site_label_2
_geom_angle_atom_site_label_3
_geom_angle
_geom_angle_site_symmetry_1
_geom_angle_site_symmetry_3
O4 Gd1 O5 113.31(13) 1_656 4
O4 Gd1 O8 133.68(13) 1_656 .
O5 Gd1 O8 69.87(13) 4 .
O4 Gd1 O7 73.20(13) 1_656 .
O5 Gd1 O7 132.64(14) 4 .
O8 Gd1 O7 73.63(14) . .
O4 Gd1 O6 124.75(13) 1_656 .
O5 Gd1 O6 121.95(14) 4 .
O8 Gd1 O6 70.69(13) . .
O7 Gd1 O6 70.16(14) . .
O4 Gd1 O12 70.66(13) 1_656 .
O5 Gd1 O12 69.85(12) 4 .
O8 Gd1 O12 139.11(12) . .
O7 Gd1 O12 143.29(14) . .
O6 Gd1 O12 127.93(14) . .
O4 Gd1 O10 71.87(13) 1_656 .
O5 Gd1 O10 135.86(13) 4 .
O8 Gd1 O10 139.92(13) . .
O7 Gd1 O10 91.42(14) . .
O6 Gd1 O10 69.25(13) . .
O12 Gd1 O10 71.54(13) . .
O4 Gd1 O9 66.72(14) 1_656 .
O5 Gd1 O9 69.22(14) 4 .
O8 Gd1 O9 72.82(14) . .
O7 Gd1 O9 71.92(14) . .
O6 Gd1 O9 133.01(14) . .
O12 Gd1 O9 99.05(15) . .
O10 Gd1 O9 138.23(14) . .
O4 Gd1 O11 136.08(14) 1_656 .
O5 Gd1 O11 72.27(13) 4 .
O8 Gd1 O11 89.97(14) . .
O7 Gd1 O11 136.97(15) . .
O6 Gd1 O11 66.88(13) . .
O12 Gd1 O11 71.38(14) . .
O10 Gd1 O11 75.85(13) . .
O9 Gd1 O11 141.21(13) . .
C8 O6 Gd1 143.1(4) . .
C8 O5 Gd1 157.1(3) . 4_454
O2 C1 O1 124.2(5) . .
O2 C1 C2 118.0(5) . .
O1 C1 C2 117.7(5) . .
C9 C7 C6 121.9(10) . .
C9 C7 C8 119.4(7) . .
C6 C7 C8 118.6(9) . .
O6 C8 O5 124.9(5) . .
O6 C8 C7 117.7(5) . .
O5 C8 C7 117.4(5) . .
C3 C4 C6 120.1(8) . .
C3 C4 C5 119.6(7) . .
C6 C4 C5 120.3(7) . .
C5 O4 Gd1 158.6(4) . 1_454
O4 C5 O3 124.2(5) . .
O4 C5 C4 118.6(5) . .
O3 C5 C4 117.2(5) . .
C3 C2 C9 119.9(10) . .
C3 C2 C1 118.4(9) . .
C9 C2 C1 121.7(7) . .
C7 C9 C2 119.6(9) . .
C7 C6 C4 117.5(10) . .
C2 C3 C4 120.9(10) . .

loop_
_geom_bond_atom_site_label_1
_geom_bond_atom_site_label_2
_geom_bond_distance
_geom_bond_site_symmetry_2
Gd1 O4 2.373(4) 1_656
Gd1 O5 2.386(4) 4
Gd1 O8 2.414(4) .
Gd1 O7 2.428(4) .
Gd1 O6 2.447(4) .
Gd1 O12 2.462(4) .
Gd1 O10 2.495(4) .
Gd1 O9 2.504(4) .
Gd1 O11 2.506(4) .
O6 C8 1.255(7) .
O5 C8 1.263(7) .
O5 Gd1 2.386(4) 4_454
C1 O2 1.260(7) .
C1 O1 1.261(7) .
C1 C2 1.509(10) .
C7 C9 1.383(12) .
C7 C6 1.403(6) .
C7 C8 1.541(10) .
C4 C3 1.389(12) .
C4 C6 1.415(12) .
C4 C5 1.522(10) .
O3 C5 1.269(6) .
O4 C5 1.254(6) .
O4 Gd1 2.373(4) 1_454
C2 C3 1.380(6) .
C2 C9 1.388(12) .
